data_4335377
loop_
_publ_author_name
'Michael Giese'
'Markus Albrecht'
'Simon Steike'
'Anton Ackermann'
'Arto Valkonen'
'Kari Rissanen'

_publ_section_title
;
 Di-, Tri-, and Tetra(pentafluorophenyl) Derivatives for Oligotopic
 Anion-\p Interactions
;
_journal_name_full 'Inorganic Chemistry'
_journal_page_first 7666
_journal_page_last 7672
_journal_paper_doi 10.1021/ic4008087
_journal_volume 52
_journal_year 2013
_chemical_formula_moiety 'C27 H18 F15 N3'
_chemical_formula_sum 'C27 H18 F15 N3'
_chemical_formula_weight 669.44
_chemical_name_systematic
;
 ?
;
_space_group_IT_number 2
_symmetry_cell_setting triclinic
_symmetry_space_group_name_Hall '-P 1'
_symmetry_space_group_name_H-M 'P -1'
_atom_sites_solution_hydrogens geom
_atom_sites_solution_primary direct
_atom_sites_solution_secondary difmap
_audit_creation_method SHELXL-97
_cell_angle_alpha 85.894(3)
_cell_angle_beta 78.634(2)
_cell_angle_gamma 68.670(2)
_cell_formula_units_Z 2
_cell_length_a 9.8212(3)
_cell_length_b 11.2422(3)
_cell_length_c 12.9470(4)
_cell_measurement_reflns_used 5303
_cell_measurement_temperature 123(2)
_cell_measurement_theta_max 28.283
_cell_measurement_theta_min 0.407
_cell_volume 1305.47(7)
_computing_cell_refinement 'DENZO-SMN (Otwinowski & Minor, 1997)'
_computing_data_collection 'Collect (Bruker, 2008)'
_computing_data_reduction DENZO-SMN
_computing_molecular_graphics 'ORTEP-3 (Farrugia, 1997); MERCURY (Macrae, <i>et al.</i>, 2008)'
_computing_publication_material SHELXL-97
_computing_structure_refinement 'SHELXL-97 (Sheldrick, 2008)'
_computing_structure_solution 'SIR-2004 (Burla, et al., 2005)'
_diffrn_ambient_temperature 123(2)
_diffrn_detector_area_resol_mean 9
_diffrn_measured_fraction_theta_full 0.994
_diffrn_measured_fraction_theta_max 0.994
_diffrn_measurement_device_type 'Bruker-Nonius Kappa CCD with APEXII detector'
_diffrn_measurement_method '\f and \w scans'
_diffrn_radiation_monochromator graphite
_diffrn_radiation_source 'fine-focus sealed tube'
_diffrn_radiation_type MoK\a
_diffrn_radiation_wavelength 0.71073
_diffrn_reflns_av_R_equivalents 0.0177
_diffrn_reflns_av_sigmaI/netI 0.0358
_diffrn_reflns_limit_h_max 11
_diffrn_reflns_limit_h_min -11
_diffrn_reflns_limit_k_max 13
_diffrn_reflns_limit_k_min -13
_diffrn_reflns_limit_l_max 15
_diffrn_reflns_limit_l_min -14
_diffrn_reflns_number 7863
_diffrn_reflns_theta_full 25.25
_diffrn_reflns_theta_max 25.25
_diffrn_reflns_theta_min 3.01
_exptl_absorpt_coefficient_mu 0.177
_exptl_absorpt_correction_T_max 0.9522
_exptl_absorpt_correction_T_min 0.9391
_exptl_absorpt_correction_type multi-scan
_exptl_absorpt_process_details 'Sadabs (Sheldrick, 1996)'
_exptl_crystal_colour colourless
_exptl_crystal_density_diffrn 1.703
_exptl_crystal_description prism
_exptl_crystal_F_000 672
_exptl_crystal_size_max 0.36
_exptl_crystal_size_mid 0.34
_exptl_crystal_size_min 0.28
_refine_diff_density_max 0.195
_refine_diff_density_min -0.216
_refine_diff_density_rms 0.041
_refine_ls_extinction_method none
_refine_ls_goodness_of_fit_ref 1.039
_refine_ls_hydrogen_treatment constr
_refine_ls_matrix_type full
_refine_ls_number_parameters 406
_refine_ls_number_reflns 4709
_refine_ls_number_restraints 0
_refine_ls_restrained_S_all 1.039
_refine_ls_R_factor_all 0.0439
_refine_ls_R_factor_gt 0.0341
_refine_ls_shift/su_max 0.001
_refine_ls_shift/su_mean 0.000
_refine_ls_structure_factor_coef Fsqd
_refine_ls_weighting_details 'calc w=1/[\s^2^(Fo^2^)+(0.0249P)^2^+0.6855P] where P=(Fo^2^+2Fc^2^)/3'
_refine_ls_weighting_scheme calc
_refine_ls_wR_factor_gt 0.0772
_refine_ls_wR_factor_ref 0.0824
_reflns_number_gt 3936
_reflns_number_total 4709
_reflns_threshold_expression >2\s(I)
_cod_data_source_file ic4008087_si_002_06.cif
_cod_data_source_block (5)
_cod_database_code 4335377

loop_
_symmetry_equiv_pos_as_xyz
'x, y, z'
'-x, -y, -z'

loop_
_atom_site_label
_atom_site_type_symbol
_atom_site_fract_x
_atom_site_fract_y
_atom_site_fract_z
_atom_site_U_iso_or_equiv
_atom_site_adp_type
_atom_site_occupancy
_atom_site_symmetry_multiplicity
_atom_site_calc_flag
_atom_site_refinement_flags
F9 F 0.71494(12) 0.10197(10) 0.41059(8) 0.0361(3) Uani 1 1 d .
F10 F 0.95659(12) 0.16532(10) 0.34590(8) 0.0383(3) Uani 1 1 d .
F11 F 1.10472(11) 0.20543(11) 0.48924(9) 0.0415(3) Uani 1 1 d .
F12 F 1.00576(12) 0.18133(12) 0.69886(9) 0.0436(3) Uani 1 1 d .
F13 F 0.76660(11) 0.11412(10) 0.76356(7) 0.0347(3) Uani 1 1 d .
F16 F 0.69835(11) 0.41845(9) 0.57489(8) 0.0325(2) Uani 1 1 d .
F17 F 0.93984(11) 0.45673(11) 0.61026(9) 0.0427(3) Uani 1 1 d .
F18 F 0.90819(12) 0.65715(11) 0.73093(9) 0.0454(3) Uani 1 1 d .
F19 F 0.63036(14) 0.82050(10) 0.81348(9) 0.0437(3) Uani 1 1 d .
F20 F 0.39011(11) 0.77990(9) 0.78112(8) 0.0350(3) Uani 1 1 d .
F23 F -0.04777(11) 0.42483(9) 0.86030(8) 0.0315(2) Uani 1 1 d .
F24 F -0.28486(11) 0.35829(11) 0.86551(8) 0.0391(3) Uani 1 1 d .
F25 F -0.32422(11) 0.16628(11) 0.99555(8) 0.0379(3) Uani 1 1 d .
F26 F -0.12414(11) 0.04617(10) 1.12243(8) 0.0338(2) Uani 1 1 d .
F27 F 0.11197(11) 0.11283(10) 1.11797(8) 0.0341(2) Uani 1 1 d .
N1 N 0.46963(15) 0.17104(13) 0.68007(11) 0.0239(3) Uani 1 1 d .
N2 N 0.39431(15) 0.45286(13) 0.71178(11) 0.0233(3) Uani 1 1 d .
N3 N 0.27826(14) 0.27963(13) 0.88788(11) 0.0238(3) Uani 1 1 d .
C1 C 0.40562(19) 0.27209(16) 0.60689(13) 0.0264(4) Uani 1 1 d .
H1A H 0.3462 0.2439 0.5672 0.032 Uiso 1 1 calc R
H1B H 0.4870 0.2869 0.5556 0.032 Uiso 1 1 calc R
C2 C 0.30680(18) 0.39686(16) 0.66371(13) 0.0251(4) Uani 1 1 d .
H2A H 0.2549 0.4584 0.6130 0.030 Uiso 1 1 calc R
H2B H 0.2305 0.3807 0.7193 0.030 Uiso 1 1 calc R
C3 C 0.35019(19) 0.46859(16) 0.82605(13) 0.0256(4) Uani 1 1 d .
H3A H 0.2416 0.5157 0.8440 0.031 Uiso 1 1 calc R
H3B H 0.4009 0.5202 0.8503 0.031 Uiso 1 1 calc R
C4 C 0.38877(18) 0.34071(16) 0.88355(13) 0.0261(4) Uani 1 1 d .
H4A H 0.4868 0.2823 0.8478 0.031 Uiso 1 1 calc R
H4B H 0.3976 0.3540 0.9563 0.031 Uiso 1 1 calc R
C5 C 0.34363(18) 0.14291(16) 0.86234(13) 0.0273(4) Uani 1 1 d .
H5A H 0.2793 0.0987 0.9027 0.033 Uiso 1 1 calc R
H5B H 0.4424 0.1059 0.8832 0.033 Uiso 1 1 calc R
C6 C 0.36022(19) 0.12176(17) 0.74526(13) 0.0275(4) Uani 1 1 d .
H6A H 0.3915 0.0292 0.7319 0.033 Uiso 1 1 calc R
H6B H 0.2624 0.1645 0.7239 0.033 Uiso 1 1 calc R
C7 C 0.59929(18) 0.06693(16) 0.62828(14) 0.0275(4) Uani 1 1 d .
H7A H 0.5735 0.0361 0.5677 0.033 Uiso 1 1 calc R
H7B H 0.6266 -0.0048 0.6784 0.033 Uiso 1 1 calc R
C8 C 0.73120(17) 0.10759(15) 0.58981(13) 0.0236(4) Uani 1 1 d .
C9 C 0.78419(18) 0.12209(16) 0.48407(13) 0.0257(4) Uani 1 1 d .
C10 C 0.90794(19) 0.15507(16) 0.44962(13) 0.0281(4) Uani 1 1 d .
C11 C 0.98277(18) 0.17498(16) 0.52152(15) 0.0296(4) Uani 1 1 d .
C12 C 0.93318(18) 0.16215(17) 0.62795(14) 0.0291(4) Uani 1 1 d .
C13 C 0.80968(18) 0.12894(16) 0.66009(13) 0.0258(4) Uani 1 1 d .
C14 C 0.40210(18) 0.57032(16) 0.65927(13) 0.0252(4) Uani 1 1 d .
H14A H 0.3104 0.6428 0.6862 0.030 Uiso 1 1 calc R
H14B H 0.4081 0.5627 0.5827 0.030 Uiso 1 1 calc R
C15 C 0.53544(18) 0.59675(15) 0.67774(12) 0.0228(3) Uani 1 1 d .
C16 C 0.67883(19) 0.51766(16) 0.63572(13) 0.0251(4) Uani 1 1 d .
C17 C 0.80357(18) 0.53683(17) 0.65266(14) 0.0294(4) Uani 1 1 d .
C18 C 0.7879(2) 0.63830(18) 0.71304(14) 0.0318(4) Uani 1 1 d .
C19 C 0.6473(2) 0.72039(16) 0.75508(14) 0.0304(4) Uani 1 1 d .
C20 C 0.52495(19) 0.69781(16) 0.73731(13) 0.0262(4) Uani 1 1 d .
C21 C 0.17227(19) 0.31080(17) 0.98727(13) 0.0270(4) Uani 1 1 d .
H21A H 0.1367 0.4040 0.9994 0.032 Uiso 1 1 calc R
H21B H 0.2237 0.2675 1.0456 0.032 Uiso 1 1 calc R
C22 C 0.04043(17) 0.27173(16) 0.98927(12) 0.0237(4) Uani 1 1 d .
C23 C -0.06408(18) 0.33036(16) 0.92627(12) 0.0250(4) Uani 1 1 d .
C24 C -0.18600(18) 0.29701(17) 0.92763(13) 0.0275(4) Uani 1 1 d .
C25 C -0.20725(18) 0.20100(17) 0.99388(13) 0.0278(4) Uani 1 1 d .
C26 C -0.10614(18) 0.14092(16) 1.05846(13) 0.0261(4) Uani 1 1 d .
C27 C 0.01485(17) 0.17639(16) 1.05527(12) 0.0241(4) Uani 1 1 d .

loop_
_atom_site_aniso_label
_atom_site_aniso_U_11
_atom_site_aniso_U_22
_atom_site_aniso_U_33
_atom_site_aniso_U_23
_atom_site_aniso_U_13
_atom_site_aniso_U_12
F9 0.0410(6) 0.0426(6) 0.0282(5) -0.0016(5) -0.0090(5) -0.0175(5)
F10 0.0410(6) 0.0399(6) 0.0283(5) 0.0048(5) 0.0043(5) -0.0141(5)
F11 0.0255(5) 0.0451(7) 0.0533(7) 0.0011(5) 0.0015(5) -0.0166(5)
F12 0.0316(6) 0.0574(7) 0.0453(7) -0.0028(5) -0.0155(5) -0.0150(5)
F13 0.0345(6) 0.0424(6) 0.0234(5) 0.0036(4) -0.0042(4) -0.0107(5)
F16 0.0324(5) 0.0285(6) 0.0340(5) -0.0056(4) -0.0073(4) -0.0062(4)
F17 0.0241(5) 0.0513(7) 0.0473(7) 0.0039(5) -0.0027(5) -0.0098(5)
F18 0.0453(7) 0.0536(7) 0.0560(7) 0.0197(6) -0.0258(6) -0.0346(6)
F19 0.0672(8) 0.0289(6) 0.0464(7) 0.0020(5) -0.0293(6) -0.0212(5)
F20 0.0371(6) 0.0275(6) 0.0335(6) -0.0050(4) -0.0048(4) -0.0036(4)
F23 0.0334(5) 0.0310(6) 0.0314(5) 0.0094(4) -0.0083(4) -0.0133(4)
F24 0.0307(6) 0.0503(7) 0.0404(6) 0.0113(5) -0.0171(5) -0.0160(5)
F25 0.0305(6) 0.0532(7) 0.0388(6) 0.0024(5) -0.0065(5) -0.0257(5)
F26 0.0327(6) 0.0311(6) 0.0366(6) 0.0060(4) 0.0003(4) -0.0146(4)
F27 0.0282(5) 0.0397(6) 0.0338(5) 0.0120(5) -0.0106(4) -0.0111(5)
N1 0.0214(7) 0.0215(7) 0.0277(7) -0.0001(6) -0.0018(6) -0.0079(6)
N2 0.0252(7) 0.0224(7) 0.0251(7) 0.0042(6) -0.0077(6) -0.0109(6)
N3 0.0209(7) 0.0258(8) 0.0262(7) 0.0025(6) -0.0021(6) -0.0114(6)
C1 0.0269(9) 0.0295(9) 0.0262(8) 0.0005(7) -0.0077(7) -0.0128(7)
C2 0.0218(8) 0.0255(9) 0.0294(9) 0.0030(7) -0.0086(7) -0.0085(7)
C3 0.0264(9) 0.0271(9) 0.0268(9) 0.0000(7) -0.0046(7) -0.0138(7)
C4 0.0230(8) 0.0312(9) 0.0282(9) 0.0053(7) -0.0076(7) -0.0142(7)
C5 0.0227(8) 0.0239(9) 0.0341(9) 0.0047(7) -0.0012(7) -0.0099(7)
C6 0.0242(8) 0.0255(9) 0.0352(9) -0.0007(7) -0.0032(7) -0.0125(7)
C7 0.0272(9) 0.0225(9) 0.0320(9) -0.0012(7) -0.0020(7) -0.0093(7)
C8 0.0212(8) 0.0180(8) 0.0273(8) 0.0006(6) -0.0016(7) -0.0033(6)
C9 0.0260(9) 0.0214(9) 0.0276(9) -0.0012(7) -0.0062(7) -0.0053(7)
C10 0.0284(9) 0.0217(9) 0.0266(9) 0.0027(7) 0.0020(7) -0.0042(7)
C11 0.0180(8) 0.0242(9) 0.0421(10) 0.0009(8) 0.0005(7) -0.0056(7)
C12 0.0217(8) 0.0295(10) 0.0347(10) -0.0022(7) -0.0097(7) -0.0048(7)
C13 0.0238(8) 0.0229(9) 0.0240(8) 0.0020(7) -0.0021(7) -0.0019(7)
C14 0.0253(8) 0.0229(9) 0.0278(9) 0.0048(7) -0.0080(7) -0.0082(7)
C15 0.0269(8) 0.0211(8) 0.0212(8) 0.0067(6) -0.0059(7) -0.0099(7)
C16 0.0310(9) 0.0218(9) 0.0232(8) 0.0022(7) -0.0065(7) -0.0099(7)
C17 0.0241(9) 0.0322(10) 0.0302(9) 0.0088(8) -0.0049(7) -0.0099(7)
C18 0.0352(10) 0.0365(10) 0.0348(10) 0.0154(8) -0.0175(8) -0.0229(8)
C19 0.0466(11) 0.0229(9) 0.0292(9) 0.0070(7) -0.0167(8) -0.0173(8)
C20 0.0312(9) 0.0224(9) 0.0235(8) 0.0053(7) -0.0070(7) -0.0081(7)
C21 0.0280(9) 0.0319(10) 0.0238(8) -0.0010(7) -0.0043(7) -0.0138(7)
C22 0.0206(8) 0.0281(9) 0.0209(8) -0.0034(7) 0.0003(6) -0.0085(7)
C23 0.0267(9) 0.0263(9) 0.0208(8) 0.0010(7) -0.0019(7) -0.0096(7)
C24 0.0227(8) 0.0346(10) 0.0244(8) 0.0014(7) -0.0071(7) -0.0082(7)
C25 0.0206(8) 0.0356(10) 0.0290(9) -0.0050(7) -0.0007(7) -0.0130(7)
C26 0.0270(9) 0.0245(9) 0.0244(8) -0.0002(7) 0.0025(7) -0.0101(7)
C27 0.0204(8) 0.0262(9) 0.0227(8) -0.0012(7) -0.0036(7) -0.0047(7)

loop_
_atom_type_symbol
_atom_type_description
_atom_type_scat_dispersion_real
_atom_type_scat_dispersion_imag
_atom_type_scat_source
C C 0.0033 0.0016 'International Tables Vol C Tables 4.2.6.8 and 6.1.1.4'
H H 0.0000 0.0000 'International Tables Vol C Tables 4.2.6.8 and 6.1.1.4'
N N 0.0061 0.0033 'International Tables Vol C Tables 4.2.6.8 and 6.1.1.4'
F F 0.0171 0.0103 'International Tables Vol C Tables 4.2.6.8 and 6.1.1.4'

loop_
_geom_angle_atom_site_label_1
_geom_angle_atom_site_label_2
_geom_angle_atom_site_label_3
_geom_angle
C7 N1 C1 112.87(13)
C7 N1 C6 111.06(13)
C1 N1 C6 113.67(13)
C14 N2 C3 111.90(13)
C14 N2 C2 112.51(13)
C3 N2 C2 114.27(13)
C21 N3 C5 114.46(13)
C21 N3 C4 109.98(13)
C5 N3 C4 113.87(13)
N1 C1 C2 112.08(13)
N1 C1 H1A 109.2
C2 C1 H1A 109.2
N1 C1 H1B 109.2
C2 C1 H1B 109.2
H1A C1 H1B 107.9
N2 C2 C1 111.45(13)
N2 C2 H2A 109.3
C1 C2 H2A 109.3
N2 C2 H2B 109.3
C1 C2 H2B 109.3
H2A C2 H2B 108.0
N2 C3 C4 112.08(14)
N2 C3 H3A 109.2
C4 C3 H3A 109.2
N2 C3 H3B 109.2
C4 C3 H3B 109.2
H3A C3 H3B 107.9
N3 C4 C3 113.45(13)
N3 C4 H4A 108.9
C3 C4 H4A 108.9
N3 C4 H4B 108.9
C3 C4 H4B 108.9
H4A C4 H4B 107.7
N3 C5 C6 110.88(14)
N3 C5 H5A 109.5
C6 C5 H5A 109.5
N3 C5 H5B 109.5
C6 C5 H5B 109.5
H5A C5 H5B 108.1
N1 C6 C5 112.78(14)
N1 C6 H6A 109.0
C5 C6 H6A 109.0
N1 C6 H6B 109.0
C5 C6 H6B 109.0
H6A C6 H6B 107.8
N1 C7 C8 112.18(13)
N1 C7 H7A 109.2
C8 C7 H7A 109.2
N1 C7 H7B 109.2
C8 C7 H7B 109.2
H7A C7 H7B 107.9
C9 C8 C13 115.99(15)
C9 C8 C7 123.11(15)
C13 C8 C7 120.88(15)
F9 C9 C10 117.68(15)
F9 C9 C8 119.70(15)
C10 C9 C8 122.61(16)
F10 C10 C11 120.10(15)
F10 C10 C9 120.24(16)
C11 C10 C9 119.65(15)
F11 C11 C10 120.42(16)
F11 C11 C12 119.95(16)
C10 C11 C12 119.62(15)
F12 C12 C13 120.45(16)
F12 C12 C11 120.04(16)
C13 C12 C11 119.51(16)
F13 C13 C12 118.09(15)
F13 C13 C8 119.28(15)
C12 C13 C8 122.61(15)
N2 C14 C15 111.37(13)
N2 C14 H14A 109.4
C15 C14 H14A 109.4
N2 C14 H14B 109.4
C15 C14 H14B 109.4
H14A C14 H14B 108.0
C20 C15 C16 115.60(15)
C20 C15 C14 123.42(15)
C16 C15 C14 120.98(15)
F16 C16 C17 118.03(15)
F16 C16 C15 119.19(15)
C17 C16 C15 122.78(16)
F17 C17 C18 120.17(16)
F17 C17 C16 120.17(16)
C18 C17 C16 119.65(16)
F18 C18 C17 120.20(17)
F18 C18 C19 120.32(17)
C17 C18 C19 119.48(16)
F19 C19 C20 120.51(17)
F19 C19 C18 120.12(16)
C20 C19 C18 119.36(16)
F20 C20 C19 117.07(15)
F20 C20 C15 119.81(15)
C19 C20 C15 123.12(16)
N3 C21 C22 112.87(14)
N3 C21 H21A 109.0
C22 C21 H21A 109.0
N3 C21 H21B 109.0
C22 C21 H21B 109.0
H21A C21 H21B 107.8
C23 C22 C27 115.82(15)
C23 C22 C21 121.91(15)
C27 C22 C21 122.27(15)
F23 C23 C24 117.69(14)
F23 C23 C22 119.47(15)
C24 C23 C22 122.83(15)
F24 C24 C23 120.25(15)
F24 C24 C25 120.04(15)
C23 C24 C25 119.71(15)
F25 C25 C26 120.21(15)
F25 C25 C24 120.61(15)
C26 C25 C24 119.18(15)
F26 C26 C27 120.29(15)
F26 C26 C25 119.94(15)
C27 C26 C25 119.76(15)
F27 C27 C26 117.43(15)
F27 C27 C22 119.86(14)
C26 C27 C22 122.70(15)

loop_
_geom_bond_atom_site_label_1
_geom_bond_atom_site_label_2
_geom_bond_distance
F9 C9 1.348(2)
F10 C10 1.3453(19)
F11 C11 1.3441(19)
F12 C12 1.340(2)
F13 C13 1.3406(19)
F16 C16 1.3461(19)
F17 C17 1.345(2)
F18 C18 1.338(2)
F19 C19 1.342(2)
F20 C20 1.348(2)
F23 C23 1.3501(19)
F24 C24 1.3440(19)
F25 C25 1.3371(19)
F26 C26 1.3434(19)
F27 C27 1.3437(19)
N1 C7 1.460(2)
N1 C1 1.464(2)
N1 C6 1.477(2)
N2 C14 1.462(2)
N2 C3 1.462(2)
N2 C2 1.477(2)
N3 C21 1.461(2)
N3 C5 1.468(2)
N3 C4 1.471(2)
C1 C2 1.525(2)
C1 H1A 0.9900
C1 H1B 0.9900
C2 H2A 0.9900
C2 H2B 0.9900
C3 C4 1.525(2)
C3 H3A 0.9900
C3 H3B 0.9900
C4 H4A 0.9900
C4 H4B 0.9900
C5 C6 1.519(2)
C5 H5A 0.9900
C5 H5B 0.9900
C6 H6A 0.9900
C6 H6B 0.9900
C7 C8 1.510(2)
C7 H7A 0.9900
C7 H7B 0.9900
C8 C9 1.386(2)
C8 C13 1.386(2)
C9 C10 1.380(2)
C10 C11 1.370(3)
C11 C12 1.384(3)
C12 C13 1.375(2)
C14 C15 1.509(2)
C14 H14A 0.9900
C14 H14B 0.9900
C15 C20 1.380(2)
C15 C16 1.388(2)
C16 C17 1.378(2)
C17 C18 1.374(3)
C18 C19 1.380(3)
C19 C20 1.379(3)
C21 C22 1.506(2)
C21 H21A 0.9900
C21 H21B 0.9900
C22 C23 1.384(2)
C22 C27 1.386(2)
C23 C24 1.376(2)
C24 C25 1.380(2)
C25 C26 1.378(2)
C26 C27 1.377(2)

loop_
_geom_torsion_atom_site_label_1
_geom_torsion_atom_site_label_2
_geom_torsion_atom_site_label_3
_geom_torsion_atom_site_label_4
_geom_torsion
C7 N1 C1 C2 -161.04(14)
C6 N1 C1 C2 71.33(18)
C14 N2 C2 C1 110.81(15)
C3 N2 C2 C1 -120.16(15)
N1 C1 C2 N2 66.95(18)
C14 N2 C3 C4 -161.74(13)
C2 N2 C3 C4 68.91(17)
C21 N3 C4 C3 -95.35(16)
C5 N3 C4 C3 134.65(15)
N2 C3 C4 N3 -82.31(17)
C21 N3 C5 C6 141.32(14)
C4 N3 C5 C6 -90.96(16)
C7 N1 C6 C5 113.15(16)
C1 N1 C6 C5 -118.28(16)
N3 C5 C6 N1 66.33(18)
C1 N1 C7 C8 68.86(18)
C6 N1 C7 C8 -162.14(14)
N1 C7 C8 C9 -109.38(18)
N1 C7 C8 C13 72.6(2)
C13 C8 C9 F9 179.43(14)
C7 C8 C9 F9 1.4(2)
C13 C8 C9 C10 0.3(2)
C7 C8 C9 C10 -177.72(15)
F9 C9 C10 F10 -0.5(2)
C8 C9 C10 F10 178.61(15)
F9 C9 C10 C11 -179.26(15)
C8 C9 C10 C11 -0.2(3)
F10 C10 C11 F11 0.3(2)
C9 C10 C11 F11 179.08(15)
F10 C10 C11 C12 -178.95(15)
C9 C10 C11 C12 -0.2(3)
F11 C11 C12 F12 0.7(2)
C10 C11 C12 F12 179.94(15)
F11 C11 C12 C13 -178.95(15)
C10 C11 C12 C13 0.3(3)
F12 C12 C13 F13 -1.3(2)
C11 C12 C13 F13 178.36(15)
F12 C12 C13 C8 -179.74(15)
C11 C12 C13 C8 -0.1(3)
C9 C8 C13 F13 -178.66(14)
C7 C8 C13 F13 -0.5(2)
C9 C8 C13 C12 -0.2(2)
C7 C8 C13 C12 177.91(15)
C3 N2 C14 C15 72.54(17)
C2 N2 C14 C15 -157.21(13)
N2 C14 C15 C20 -112.04(17)
N2 C14 C15 C16 67.1(2)
C20 C15 C16 F16 -178.66(14)
C14 C15 C16 F16 2.1(2)
C20 C15 C16 C17 0.7(2)
C14 C15 C16 C17 -178.52(15)
F16 C16 C17 F17 -0.9(2)
C15 C16 C17 F17 179.73(15)
F16 C16 C17 C18 179.02(14)
C15 C16 C17 C18 -0.3(3)
F17 C17 C18 F18 -0.7(2)
C16 C17 C18 F18 179.32(15)
F17 C17 C18 C19 179.33(15)
C16 C17 C18 C19 -0.6(3)
F18 C18 C19 F19 0.6(2)
C17 C18 C19 F19 -179.45(15)
F18 C18 C19 C20 -178.78(15)
C17 C18 C19 C20 1.2(2)
F19 C19 C20 F20 -0.2(2)
C18 C19 C20 F20 179.23(14)
F19 C19 C20 C15 179.81(15)
C18 C19 C20 C15 -0.8(3)
C16 C15 C20 F20 179.86(14)
C14 C15 C20 F20 -1.0(2)
C16 C15 C20 C19 -0.1(2)
C14 C15 C20 C19 179.07(15)
C5 N3 C21 C22 -60.70(19)
C4 N3 C21 C22 169.62(14)
N3 C21 C22 C23 -67.8(2)
N3 C21 C22 C27 113.25(17)
C27 C22 C23 F23 179.53(14)
C21 C22 C23 F23 0.5(2)
C27 C22 C23 C24 -0.3(2)
C21 C22 C23 C24 -179.35(16)
F23 C23 C24 F24 -0.6(2)
C22 C23 C24 F24 179.25(15)
F23 C23 C24 C25 -179.96(15)
C22 C23 C24 C25 -0.1(3)
F24 C24 C25 F25 1.3(3)
C23 C24 C25 F25 -179.30(15)
F24 C24 C25 C26 -178.77(15)
C23 C24 C25 C26 0.6(3)
F25 C25 C26 F26 0.8(2)
C24 C25 C26 F26 -179.14(15)
F25 C25 C26 C27 179.26(15)
C24 C25 C26 C27 -0.7(2)
F26 C26 C27 F27 0.0(2)
C25 C26 C27 F27 -178.46(14)
F26 C26 C27 C22 178.70(14)
C25 C26 C27 C22 0.2(3)
C23 C22 C27 F27 178.90(14)
C21 C22 C27 F27 -2.0(2)
C23 C22 C27 C26 0.2(2)
C21 C22 C27 C26 179.30(15)
